data_7016504
loop_
_publ_author_name
'Xue, Shufang'
'Zhao, Lang'
'Guo, Yun-Nan'
'Deng, Ruiping'
'Guo, Yang'
'Tang, Jinkui'

_publ_section_title
;
 A series of tetranuclear lanthanide complexes comprising two
 edge-sharing triangular units with field-induced slow magnetic
 relaxation for Dy(4) species.
;
_journal_issue 33
_journal_name_full 'Dalton transactions (Cambridge, England : 2003)'
_journal_page_first 8347
_journal_page_last 8352
_journal_paper_doi 10.1039/c1dt10654f
_journal_volume 40
_journal_year 2011
_chemical_formula_sum 'C54 H62 Ho4 N14 O24'
_chemical_formula_weight 1950.90
_chemical_name_systematic
;
?
;
_space_group_IT_number 15
_symmetry_cell_setting monoclinic
_symmetry_space_group_name_Hall '-C 2yc'
_symmetry_space_group_name_H-M 'C 1 2/c 1'
_atom_sites_solution_hydrogens geom
_atom_sites_solution_primary direct
_atom_sites_solution_secondary difmap
_audit_creation_method SHELXL-97
_cell_angle_alpha 90.00
_cell_angle_beta 119.0630(10)
_cell_angle_gamma 90.00
_cell_formula_units_Z 4
_cell_length_a 25.4133(17)
_cell_length_b 12.6734(8)
_cell_length_c 24.6642(16)
_cell_measurement_temperature 191(2)
_cell_volume 6943.5(8)
_computing_structure_refinement 'SHELXL-97 (Sheldrick, 1997)'
_computing_structure_solution 'SHELXS-97 (Sheldrick, 1990)'
_diffrn_ambient_temperature 191(2)
_diffrn_measured_fraction_theta_full 0.996
_diffrn_measured_fraction_theta_max 0.996
_diffrn_radiation_monochromator graphite
_diffrn_radiation_source 'fine-focus sealed tube'
_diffrn_radiation_type MoK\a
_diffrn_radiation_wavelength 0.71073
_diffrn_reflns_av_R_equivalents 0.0889
_diffrn_reflns_av_sigmaI/netI 0.1097
_diffrn_reflns_limit_h_max 29
_diffrn_reflns_limit_h_min -30
_diffrn_reflns_limit_k_max 10
_diffrn_reflns_limit_k_min -15
_diffrn_reflns_limit_l_max 29
_diffrn_reflns_limit_l_min -29
_diffrn_reflns_number 17318
_diffrn_reflns_theta_full 25.06
_diffrn_reflns_theta_max 25.06
_diffrn_reflns_theta_min 1.85
_exptl_absorpt_coefficient_mu 4.592
_exptl_absorpt_correction_T_max 0.5657
_exptl_absorpt_correction_T_min 0.4920
_exptl_absorpt_correction_type multi-scan
_exptl_crystal_density_diffrn 1.866
_exptl_crystal_density_method 'not measured'
_exptl_crystal_F_000 3776
_exptl_crystal_size_max 0.18
_exptl_crystal_size_mid 0.15
_exptl_crystal_size_min 0.14
_refine_diff_density_max 1.379
_refine_diff_density_min -0.894
_refine_diff_density_rms 0.212
_refine_ls_extinction_method none
_refine_ls_goodness_of_fit_ref 0.980
_refine_ls_hydrogen_treatment constr
_refine_ls_matrix_type full
_refine_ls_number_parameters 440
_refine_ls_number_reflns 6136
_refine_ls_number_restraints 0
_refine_ls_restrained_S_all 0.980
_refine_ls_R_factor_all 0.0950
_refine_ls_R_factor_gt 0.0466
_refine_ls_shift/su_max 0.006
_refine_ls_shift/su_mean 0.000
_refine_ls_structure_factor_coef Fsqd
_refine_ls_weighting_details 'calc w=1/[\s^2^(Fo^2^)+(0.0356P)^2^+0.0000P] where P=(Fo^2^+2Fc^2^)/3'
_refine_ls_weighting_scheme calc
_refine_ls_wR_factor_gt 0.0877
_refine_ls_wR_factor_ref 0.1040
_reflns_number_gt 3936
_reflns_number_total 6136
_reflns_threshold_expression >2sigma(I)
_cod_data_source_file c1dt10654f.txt
_cod_data_source_block 4
_cod_original_cell_volume 6943.4(8)
_cod_original_sg_symbol_H-M C2/c
_cod_database_code 7016504

loop_
_symmetry_equiv_pos_as_xyz
'x, y, z'
'-x, y, -z+1/2'
'x+1/2, y+1/2, z'
'-x+1/2, y+1/2, -z+1/2'
'-x, -y, -z'
'x, -y, z-1/2'
'-x+1/2, -y+1/2, -z'
'x+1/2, -y+1/2, z-1/2'

loop_
_atom_site_label
_atom_site_type_symbol
_atom_site_fract_x
_atom_site_fract_y
_atom_site_fract_z
_atom_site_U_iso_or_equiv
_atom_site_adp_type
_atom_site_occupancy
_atom_site_symmetry_multiplicity
_atom_site_calc_flag
_atom_site_refinement_flags
Ho1 Ho 0.08532(2) 0.30255(4) 0.28367(2) 0.01828(13) Uani 1 1 d .
Ho2 Ho 0.02934(2) 0.24521(4) 0.39604(2) 0.01885(13) Uani 1 1 d .
N1 N 0.1976(3) 0.3765(6) 0.3619(4) 0.022(2) Uani 1 1 d .
N2 N 0.1793(4) 0.3284(7) 0.4934(4) 0.027(2) Uani 1 1 d .
N3 N 0.1320(4) 0.2816(6) 0.4970(4) 0.023(2) Uani 1 1 d .
N4 N 0.0428(3) 0.1934(7) 0.5071(3) 0.023(2) Uani 1 1 d .
N5 N -0.0508(3) 0.1253(7) 0.4044(4) 0.023(2) Uani 1 1 d .
N6 N -0.1004(4) 0.0850(7) 0.3513(4) 0.028(2) Uani 1 1 d .
N7 N -0.1617(3) 0.1531(6) 0.1931(4) 0.023(2) Uani 1 1 d .
O1 O 0.1177(3) 0.2992(5) 0.3896(3) 0.0188(15) Uani 1 1 d .
O2 O -0.0634(3) 0.1902(5) 0.3013(3) 0.0217(16) Uani 1 1 d .
O3 O 0.0040(3) 0.3418(5) 0.3066(3) 0.0195(16) Uani 1 1 d .
H3A H 0.0047 0.4187 0.3159 0.023 Uiso 1 1 calc .
O4 O 0.1221(4) 0.5777(6) 0.2523(4) 0.049(2) Uani 1 1 d .
O5 O 0.0785(3) 0.4836(5) 0.2956(3) 0.0270(18) Uani 1 1 d .
O6 O 0.0525(3) 0.1455(6) 0.3165(3) 0.0237(17) Uani 1 1 d .
O7 O 0.0668(3) 0.0724(5) 0.4039(3) 0.0270(18) Uani 1 1 d .
O8 O -0.0469(3) 0.3554(6) 0.3989(3) 0.0311(18) Uani 1 1 d .
O9 O 0.0415(3) 0.4285(6) 0.4341(3) 0.0324(19) Uani 1 1 d .
O10 O 0.1279(3) 0.3793(5) 0.2248(3) 0.0230(17) Uani 1 1 d .
O11 O 0.1942(4) 0.2576(6) 0.7613(4) 0.045(2) Uani 1 1 d .
H11 H 0.1689 0.3064 0.7521 0.068 Uiso 1 1 calc R
O12 O 0.3618(6) 0.9167(12) 0.5087(9) 0.147(6) Uani 1 1 d .
H12 H 0.3862 0.9669 0.5177 0.220 Uiso 1 1 calc R
C1 C 0.2376(4) 0.4200(8) 0.3464(4) 0.026(3) Uani 1 1 d .
H1 H 0.2283 0.4183 0.3042 0.031 Uiso 1 1 calc R
C2 C 0.2908(4) 0.4661(9) 0.3890(5) 0.030(3) Uani 1 1 d .
H2 H 0.3182 0.4940 0.3768 0.036 Uiso 1 1 calc R
C3 C 0.3029(5) 0.4703(9) 0.4493(5) 0.033(3) Uani 1 1 d .
H3 H 0.3392 0.5025 0.4793 0.039 Uiso 1 1 calc R
C4 C 0.2639(4) 0.4292(9) 0.4676(5) 0.030(3) Uani 1 1 d .
H4 H 0.2724 0.4323 0.5096 0.036 Uiso 1 1 calc R
C5 C 0.2114(5) 0.3827(8) 0.4217(5) 0.025(3) Uani 1 1 d .
C6 C 0.1665(4) 0.3339(8) 0.4365(5) 0.023(3) Uani 1 1 d .
C7 C 0.1394(4) 0.2723(8) 0.5516(4) 0.023(3) Uani 1 1 d .
H7 H 0.1752 0.2968 0.5864 0.028 Uiso 1 1 calc R
C8 C 0.0915(4) 0.2230(8) 0.5593(5) 0.024(3) Uani 1 1 d .
C9 C 0.0975(4) 0.2063(8) 0.6188(4) 0.023(2) Uani 1 1 d .
H9 H 0.1328 0.2281 0.6551 0.027 Uiso 1 1 calc R
C10 C 0.0510(5) 0.1578(9) 0.6228(5) 0.037(3) Uani 1 1 d .
H10 H 0.0534 0.1471 0.6621 0.044 Uiso 1 1 calc R
C11 C 0.0013(5) 0.1251(9) 0.5699(5) 0.033(3) Uani 1 1 d .
H11A H -0.0310 0.0911 0.5720 0.040 Uiso 1 1 calc R
C12 C -0.0016(4) 0.1423(8) 0.5121(5) 0.025(3) Uani 1 1 d .
C13 C -0.0511(5) 0.1085(9) 0.4542(5) 0.035(3) Uani 1 1 d .
H13 H -0.0842 0.0730 0.4538 0.042 Uiso 1 1 calc R
C14 C -0.1011(4) 0.1232(8) 0.3026(4) 0.018(2) Uani 1 1 d .
C15 C -0.1521(4) 0.0880(9) 0.2406(4) 0.024(3) Uani 1 1 d .
C16 C -0.1839(5) -0.0030(9) 0.2348(4) 0.027(3) Uani 1 1 d .
H16 H -0.1756 -0.0461 0.2695 0.032 Uiso 1 1 calc R
C17 C -0.2278(5) -0.0281(9) 0.1765(5) 0.040(3) Uani 1 1 d .
H17 H -0.2505 -0.0908 0.1705 0.048 Uiso 1 1 calc R
C18 C -0.2404(4) 0.0341(9) 0.1262(5) 0.028(3) Uani 1 1 d .
H18 H -0.2714 0.0159 0.0858 0.033 Uiso 1 1 calc R
C19 C -0.2059(4) 0.1251(8) 0.1366(4) 0.024(3) Uani 1 1 d .
H19 H -0.2139 0.1692 0.1022 0.028 Uiso 1 1 calc R
C20 C 0.0984(5) 0.5701(10) 0.2869(6) 0.041(3) Uani 1 1 d .
C21 C 0.0913(9) 0.6652(11) 0.3190(9) 0.114(7) Uani 1 1 d .
H21A H 0.0516 0.6969 0.2931 0.172 Uiso 1 1 calc R
H21B H 0.1227 0.7168 0.3260 0.172 Uiso 1 1 calc R
H21C H 0.0950 0.6441 0.3589 0.172 Uiso 1 1 calc R
C22 C 0.0651(4) 0.0673(9) 0.3517(5) 0.023(3) Uani 1 1 d .
C23 C 0.0781(6) -0.0392(9) 0.3319(6) 0.050(4) Uani 1 1 d .
H23A H 0.0406 -0.0693 0.2991 0.075 Uiso 1 1 calc R
H23B H 0.0955 -0.0871 0.3676 0.075 Uiso 1 1 calc R
H23C H 0.1067 -0.0297 0.3163 0.075 Uiso 1 1 calc R
C24 C -0.0135(6) 0.4365(10) 0.4172(5) 0.034(3) Uani 1 1 d .
C25 C -0.0415(6) 0.5396(10) 0.4171(6) 0.056(4) Uani 1 1 d .
H25A H -0.0628 0.5673 0.3747 0.083 Uiso 1 1 calc R
H25B H -0.0101 0.5895 0.4438 0.083 Uiso 1 1 calc R
H25C H -0.0700 0.5299 0.4327 0.083 Uiso 1 1 calc R
C26 C 0.2483(7) 0.2988(13) 0.7770(10) 0.115(8) Uani 1 1 d .
H26A H 0.2566 0.3575 0.8059 0.172 Uiso 1 1 calc R
H26B H 0.2485 0.3247 0.7397 0.172 Uiso 1 1 calc R
H26C H 0.2793 0.2445 0.7968 0.172 Uiso 1 1 calc R
C27 C 0.3777(9) 0.840(2) 0.4844(12) 0.205(16) Uani 1 1 d .
H27A H 0.3665 0.8572 0.4415 0.308 Uiso 1 1 calc R
H27B H 0.3571 0.7746 0.4851 0.308 Uiso 1 1 calc R
H27C H 0.4213 0.8292 0.5085 0.308 Uiso 1 1 calc R

loop_
_atom_site_aniso_label
_atom_site_aniso_U_11
_atom_site_aniso_U_22
_atom_site_aniso_U_33
_atom_site_aniso_U_23
_atom_site_aniso_U_13
_atom_site_aniso_U_12
Ho1 0.0171(2) 0.0222(3) 0.0154(2) -0.0013(2) 0.0077(2) -0.0018(2)
Ho2 0.0181(3) 0.0226(3) 0.0152(2) 0.0006(2) 0.0076(2) -0.0012(2)
N1 0.021(5) 0.020(5) 0.030(5) 0.000(4) 0.018(4) -0.001(4)
N2 0.023(5) 0.032(6) 0.021(5) 0.005(4) 0.007(4) -0.006(4)
N3 0.031(5) 0.019(6) 0.019(5) 0.002(4) 0.012(4) 0.000(4)
N4 0.027(5) 0.023(5) 0.014(4) -0.001(4) 0.006(4) -0.005(4)
N5 0.024(5) 0.030(6) 0.015(5) 0.002(4) 0.010(4) 0.006(4)
N6 0.018(5) 0.044(7) 0.015(5) -0.003(4) 0.001(4) -0.012(4)
N7 0.022(5) 0.018(5) 0.022(5) 0.004(4) 0.006(4) 0.004(4)
O1 0.021(4) 0.022(4) 0.016(3) -0.003(3) 0.010(3) -0.002(3)
O2 0.021(4) 0.024(4) 0.024(4) -0.003(4) 0.014(3) -0.007(3)
O3 0.023(4) 0.019(4) 0.018(4) -0.004(3) 0.011(3) -0.003(3)
O4 0.072(6) 0.039(6) 0.052(5) 0.005(5) 0.043(5) -0.013(5)
O5 0.027(4) 0.019(4) 0.038(5) 0.003(4) 0.018(4) -0.002(3)
O6 0.024(4) 0.024(4) 0.019(4) 0.003(4) 0.007(3) -0.005(3)
O7 0.031(4) 0.025(5) 0.030(4) 0.010(4) 0.018(4) 0.002(3)
O8 0.032(5) 0.032(5) 0.027(4) 0.003(4) 0.012(4) 0.007(4)
O9 0.039(5) 0.023(5) 0.029(4) -0.002(4) 0.012(4) 0.005(4)
O10 0.023(4) 0.031(5) 0.015(4) -0.005(3) 0.010(3) -0.012(3)
O11 0.047(5) 0.032(5) 0.049(5) 0.000(5) 0.017(5) 0.010(4)
O12 0.097(11) 0.107(13) 0.214(17) -0.047(12) 0.060(12) -0.033(9)
C1 0.025(6) 0.037(7) 0.013(5) 0.005(5) 0.007(5) 0.007(5)
C2 0.019(6) 0.045(8) 0.024(6) 0.013(6) 0.009(5) -0.005(5)
C3 0.025(6) 0.044(8) 0.025(6) -0.004(6) 0.009(5) -0.018(6)
C4 0.021(6) 0.044(8) 0.020(6) -0.005(6) 0.005(5) -0.015(5)
C5 0.034(7) 0.019(6) 0.021(6) 0.002(5) 0.013(5) 0.007(5)
C6 0.012(5) 0.026(7) 0.030(6) 0.001(5) 0.010(5) -0.005(5)
C7 0.009(5) 0.040(8) 0.013(5) 0.007(5) -0.001(4) -0.010(5)
C8 0.021(6) 0.027(7) 0.026(6) -0.004(5) 0.013(5) 0.007(5)
C9 0.024(6) 0.024(6) 0.007(5) -0.002(5) -0.003(4) -0.005(5)
C10 0.035(7) 0.039(8) 0.032(7) 0.002(6) 0.014(6) -0.002(6)
C11 0.034(7) 0.045(8) 0.020(6) 0.003(6) 0.013(5) -0.011(6)
C12 0.029(6) 0.021(6) 0.031(6) -0.001(5) 0.019(5) -0.003(5)
C13 0.025(6) 0.049(9) 0.027(6) 0.001(6) 0.009(5) -0.021(6)
C14 0.024(6) 0.018(6) 0.011(5) -0.004(5) 0.009(5) 0.001(5)
C15 0.018(6) 0.036(7) 0.020(6) 0.006(5) 0.011(5) 0.001(5)
C16 0.034(7) 0.028(7) 0.014(5) 0.011(5) 0.009(5) -0.003(5)
C17 0.032(7) 0.032(8) 0.038(7) 0.000(6) 0.004(6) -0.008(6)
C18 0.017(6) 0.030(7) 0.021(6) 0.000(5) -0.003(5) -0.008(5)
C19 0.026(6) 0.021(6) 0.016(6) -0.006(5) 0.004(5) -0.001(5)
C20 0.055(9) 0.025(8) 0.042(8) -0.006(7) 0.024(7) -0.006(6)
C21 0.19(2) 0.031(10) 0.21(2) -0.044(12) 0.164(18) -0.037(11)
C22 0.019(6) 0.022(7) 0.030(7) -0.001(6) 0.015(5) 0.001(5)
C23 0.079(10) 0.033(8) 0.061(9) -0.007(7) 0.053(8) 0.008(7)
C24 0.045(8) 0.044(9) 0.014(6) 0.010(6) 0.016(6) 0.025(7)
C25 0.066(10) 0.043(9) 0.048(8) -0.015(7) 0.021(8) 0.007(7)
C26 0.089(13) 0.068(12) 0.24(2) -0.016(15) 0.119(16) -0.019(10)
C27 0.095(17) 0.26(3) 0.23(3) -0.14(3) 0.056(18) 0.060(19)

loop_
_atom_type_symbol
_atom_type_description
_atom_type_scat_dispersion_real
_atom_type_scat_dispersion_imag
_atom_type_scat_source
C C 0.0033 0.0016 'International Tables Vol C Tables 4.2.6.8 and 6.1.1.4'
H H 0.0000 0.0000 'International Tables Vol C Tables 4.2.6.8 and 6.1.1.4'
N N 0.0061 0.0033 'International Tables Vol C Tables 4.2.6.8 and 6.1.1.4'
O O 0.0106 0.0060 'International Tables Vol C Tables 4.2.6.8 and 6.1.1.4'
Ho Ho -0.2175 4.6783 'International Tables Vol C Tables 4.2.6.8 and 6.1.1.4'

loop_
_geom_angle_atom_site_label_1
_geom_angle_atom_site_label_2
_geom_angle_atom_site_label_3
_geom_angle
_geom_angle_site_symmetry_1
_geom_angle_site_symmetry_3
O1 Ho1 O5 83.3(2) . .
O1 Ho1 O3 136.4(2) . 2
O5 Ho1 O3 79.2(2) . 2
O1 Ho1 O2 141.8(2) . 2
O5 Ho1 O2 134.8(2) . 2
O3 Ho1 O2 65.3(2) 2 2
O1 Ho1 O10 132.0(2) . .
O5 Ho1 O10 76.1(2) . .
O3 Ho1 O10 81.5(2) 2 .
O2 Ho1 O10 71.9(2) 2 .
O1 Ho1 O6 66.7(2) . .
O5 Ho1 O6 134.6(2) . .
O3 Ho1 O6 99.2(2) 2 .
O2 Ho1 O6 80.3(2) 2 .
O10 Ho1 O6 149.1(2) . .
O1 Ho1 O3 67.8(2) . .
O5 Ho1 O3 69.3(2) . .
O3 Ho1 O3 68.7(2) 2 .
O2 Ho1 O3 117.7(2) 2 .
O10 Ho1 O3 137.6(2) . .
O6 Ho1 O3 68.0(2) . .
O1 Ho1 N7 85.4(2) . 2
O5 Ho1 N7 142.4(2) . 2
O3 Ho1 N7 130.5(2) 2 2
O2 Ho1 N7 65.2(2) 2 2
O10 Ho1 N7 85.4(2) . 2
O6 Ho1 N7 70.6(2) . 2
O3 Ho1 N7 136.9(2) . 2
O1 Ho1 N1 62.2(2) . .
O5 Ho1 N1 71.8(2) . .
O3 Ho1 N1 143.4(2) 2 .
O2 Ho1 N1 123.4(2) 2 .
O10 Ho1 N1 70.3(2) . .
O6 Ho1 N1 117.1(2) . .
O3 Ho1 N1 118.7(2) . .
N7 Ho1 N1 71.2(2) 2 .
O1 Ho1 Ho1 101.28(15) . 2
O5 Ho1 Ho1 85.19(16) . 2
O3 Ho1 Ho1 37.99(15) 2 2
O2 Ho1 Ho1 83.41(15) 2 2
O10 Ho1 Ho1 119.22(15) . 2
O6 Ho1 Ho1 69.24(15) . 2
O3 Ho1 Ho1 35.97(14) . 2
N7 Ho1 Ho1 132.26(17) 2 2
N1 Ho1 Ho1 152.57(17) . 2
O3 Ho2 O7 118.8(2) . .
O3 Ho2 O8 82.4(2) . .
O7 Ho2 O8 146.3(2) . .
O3 Ho2 O1 68.1(2) . .
O7 Ho2 O1 85.3(2) . .
O8 Ho2 O1 128.3(3) . .
O3 Ho2 O9 77.9(2) . .
O7 Ho2 O9 150.7(2) . .
O8 Ho2 O9 53.1(2) . .
O1 Ho2 O9 79.1(2) . .
O3 Ho2 O2 63.6(2) . .
O7 Ho2 O2 88.7(2) . .
O8 Ho2 O2 77.4(2) . .
O1 Ho2 O2 120.2(2) . .
O9 Ho2 O2 120.6(2) . .
O3 Ho2 N5 120.7(2) . .
O7 Ho2 N5 75.8(2) . .
O8 Ho2 N5 70.6(3) . .
O1 Ho2 N5 161.1(2) . .
O9 Ho2 N5 118.2(2) . .
O2 Ho2 N5 59.6(2) . .
O3 Ho2 N3 119.8(2) . .
O7 Ho2 N3 84.8(2) . .
O8 Ho2 N3 108.2(2) . .
O1 Ho2 N3 59.2(2) . .
O9 Ho2 N3 65.9(2) . .
O2 Ho2 N3 173.5(2) . .
N5 Ho2 N3 118.5(2) . .
O3 Ho2 O6 66.7(2) . .
O7 Ho2 O6 52.2(2) . .
O8 Ho2 O6 140.6(2) . .
O1 Ho2 O6 62.4(2) . .
O9 Ho2 O6 134.7(2) . .
O2 Ho2 O6 67.44(19) . .
N5 Ho2 O6 104.1(2) . .
N3 Ho2 O6 108.2(2) . .
O3 Ho2 N4 160.2(2) . .
O7 Ho2 N4 80.9(2) . .
O8 Ho2 N4 79.5(2) . .
O1 Ho2 N4 118.4(2) . .
O9 Ho2 N4 84.9(2) . .
O2 Ho2 N4 119.1(2) . .
N5 Ho2 N4 59.7(2) . .
N3 Ho2 N4 59.9(2) . .
O6 Ho2 N4 133.1(2) . .
C5 N1 C1 117.0(9) . .
C5 N1 Ho1 115.0(6) . .
C1 N1 Ho1 127.4(6) . .
C6 N2 N3 109.2(8) . .
C7 N3 N2 115.0(8) . .
C7 N3 Ho2 123.7(6) . .
N2 N3 Ho2 120.6(6) . .
C8 N4 C12 117.8(8) . .
C8 N4 Ho2 121.2(6) . .
C12 N4 Ho2 120.9(6) . .
C13 N5 N6 115.2(9) . .
C13 N5 Ho2 123.4(7) . .
N6 N5 Ho2 121.2(6) . .
C14 N6 N5 109.6(8) . .
C19 N7 C15 116.4(9) . .
C19 N7 Ho1 125.8(7) . 2
C15 N7 Ho1 117.2(6) . 2
C6 O1 Ho1 131.2(6) . .
C6 O1 Ho2 123.6(6) . .
Ho1 O1 Ho2 104.2(2) . .
C14 O2 Ho1 123.9(6) . 2
C14 O2 Ho2 122.6(6) . .
Ho1 O2 Ho2 111.9(3) 2 .
Ho2 O3 Ho1 119.1(3) . 2
Ho2 O3 Ho1 103.7(2) . .
Ho1 O3 Ho1 106.0(2) 2 .
C20 O5 Ho1 140.3(7) . .
C22 O6 Ho1 149.4(6) . .
C22 O6 Ho2 86.5(6) . .
Ho1 O6 Ho2 95.3(2) . .
C22 O7 Ho2 98.7(6) . .
C24 O8 Ho2 94.0(7) . .
C24 O9 Ho2 92.1(7) . .
N1 C1 C2 123.1(9) . .
C3 C2 C1 117.9(10) . .
C2 C3 C4 121.7(10) . .
C3 C4 C5 116.8(10) . .
N1 C5 C4 123.5(10) . .
N1 C5 C6 115.0(9) . .
C4 C5 C6 121.4(9) . .
N2 C6 O1 125.7(9) . .
N2 C6 C5 118.3(9) . .
O1 C6 C5 116.0(9) . .
N3 C7 C8 118.3(9) . .
N4 C8 C9 122.8(9) . .
N4 C8 C7 115.7(9) . .
C9 C8 C7 121.5(9) . .
C10 C9 C8 118.5(9) . .
C11 C10 C9 119.5(10) . .
C10 C11 C12 119.3(10) . .
N4 C12 C11 122.0(9) . .
N4 C12 C13 114.6(9) . .
C11 C12 C13 123.4(9) . .
N5 C13 C12 120.4(10) . .
N6 C14 O2 126.4(9) . .
N6 C14 C15 116.7(9) . .
O2 C14 C15 116.8(8) . .
N7 C15 C16 124.8(9) . .
N7 C15 C14 113.6(9) . .
C16 C15 C14 121.6(9) . .
C17 C16 C15 116.5(10) . .
C16 C17 C18 122.2(11) . .
C17 C18 C19 117.4(10) . .
N7 C19 C18 122.8(10) . .
O4 C20 O5 122.7(11) . .
O4 C20 C21 120.8(12) . .
O5 C20 C21 116.4(12) . .
O6 C22 O7 122.2(10) . .
O6 C22 C23 120.1(10) . .
O7 C22 C23 117.7(10) . .
O9 C24 O8 119.9(11) . .
O9 C24 C25 121.8(12) . .
O8 C24 C25 118.3(11) . .

loop_
_geom_bond_atom_site_label_1
_geom_bond_atom_site_label_2
_geom_bond_distance
_geom_bond_site_symmetry_2
Ho1 O1 2.327(6) .
Ho1 O5 2.331(7) .
Ho1 O3 2.333(6) 2
Ho1 O2 2.366(6) 2
Ho1 O10 2.398(6) .
Ho1 O6 2.443(7) .
Ho1 O3 2.444(6) .
Ho1 N7 2.569(8) 2
Ho1 N1 2.720(8) .
Ho1 Ho1 3.8167(9) 2
Ho2 O3 2.324(6) .
Ho2 O7 2.358(7) .
Ho2 O8 2.418(7) .
Ho2 O1 2.425(6) .
Ho2 O9 2.468(7) .
Ho2 O2 2.479(6) .
Ho2 N5 2.629(8) .
Ho2 N3 2.629(8) .
Ho2 O6 2.630(7) .
Ho2 N4 2.671(7) .
N1 C5 1.342(12) .
N1 C1 1.364(12) .
N2 C6 1.281(12) .
N2 N3 1.379(11) .
N3 C7 1.270(11) .
N4 C8 1.335(12) .
N4 C12 1.358(12) .
N5 C13 1.250(12) .
N5 N6 1.400(10) .
N6 C14 1.288(11) .
N7 C19 1.346(11) .
N7 C15 1.355(12) .
N7 Ho1 2.569(8) 2
O1 C6 1.295(11) .
O2 C14 1.293(11) .
O2 Ho1 2.366(6) 2
O3 Ho1 2.333(6) 2
O4 C20 1.266(13) .
O5 C20 1.268(13) .
O6 C22 1.253(11) .
O7 C22 1.269(11) .
O8 C24 1.269(14) .
O9 C24 1.254(12) .
O11 C26 1.340(15) .
O12 C27 1.31(2) .
C1 C2 1.374(13) .
C2 C3 1.365(13) .
C3 C4 1.377(13) .
C4 C5 1.394(13) .
C5 C6 1.489(13) .
C7 C8 1.463(13) .
C8 C9 1.415(13) .
C9 C10 1.379(14) .
C10 C11 1.368(14) .
C11 C12 1.408(13) .
C12 C13 1.435(13) .
C14 C15 1.512(13) .
C15 C16 1.375(14) .
C16 C17 1.362(13) .
C17 C18 1.370(14) .
C18 C19 1.396(13) .
C20 C21 1.501(17) .
C22 C23 1.524(14) .
C24 C25 1.487(15) .
